data_7104630
loop_
_publ_author_name
'Blug, Matthias'
'Gr\"unstein, Dan'
'Alcaraz, Gilles'
'Sabo-Etienne, Sylviane'
'Le Goff, Xavier-Frederic'
'Le Floch, Pascal'
'M\'ezailles, Nicolas'

_publ_section_title
;
 Bonding mode of a new bis-phosphine-borane alkyl ligand to a Rh(I)
 species.
;
_journal_issue 29
_journal_name_full 'Chemical communications (Cambridge, England)'
_journal_page_first 4432
_journal_page_last 4434
_journal_paper_doi 10.1039/b907813d
_journal_volume 34
_journal_year 2009
_chemical_formula_moiety 'C33 H39 B2 P2 Rh, 2(C7 H8)'
_chemical_formula_sum 'C47 H55 B2 P2 Rh'
_chemical_formula_weight 806.38
_chemical_name_systematic
;
?
;
_space_group_IT_number 14
_symmetry_cell_setting monoclinic
_symmetry_space_group_name_Hall '-P 2ybc'
_symmetry_space_group_name_H-M 'P 1 21/c 1'
_atom_sites_solution_hydrogens geom
_atom_sites_solution_primary direct
_atom_sites_solution_secondary difmap
_audit_creation_method SHELXL-97
_cell_angle_alpha 90.00
_cell_angle_beta 104.564(1)
_cell_angle_gamma 90.00
_cell_formula_units_Z 4
_cell_length_a 8.882(1)
_cell_length_b 14.231(1)
_cell_length_c 32.194(1)
_cell_measurement_reflns_used 25646
_cell_measurement_temperature 150.0(1)
_cell_measurement_theta_max 30.034
_cell_measurement_theta_min 0.998
_cell_volume 3938.6(5)
_computing_structure_refinement 'SHELXL-97 (Sheldrick, 1997)'
_computing_structure_solution 'SHELXS-97 (Sheldrick, 1990)'
_diffrn_ambient_temperature 150.0(1)
_diffrn_measured_fraction_theta_full 0.991
_diffrn_measured_fraction_theta_max 0.991
_diffrn_measurement_device_type KappaCCD
_diffrn_measurement_method 'phi and omega scans'
_diffrn_radiation_monochromator graphite
_diffrn_radiation_source 'fine-focus sealed tube'
_diffrn_radiation_type MoK\a
_diffrn_radiation_wavelength 0.71069
_diffrn_reflns_av_R_equivalents 0.0247
_diffrn_reflns_av_sigmaI/netI 0.0426
_diffrn_reflns_limit_h_max 12
_diffrn_reflns_limit_h_min -11
_diffrn_reflns_limit_k_max 17
_diffrn_reflns_limit_k_min -19
_diffrn_reflns_limit_l_max 45
_diffrn_reflns_limit_l_min -37
_diffrn_reflns_number 25762
_diffrn_reflns_theta_full 30.03
_diffrn_reflns_theta_max 30.03
_diffrn_reflns_theta_min 2.77
_exptl_absorpt_coefficient_mu 0.548
_exptl_absorpt_correction_T_max 0.8983
_exptl_absorpt_correction_T_min 0.8983
_exptl_absorpt_correction_type multi-scan
_exptl_crystal_colour yellow
_exptl_crystal_density_diffrn 1.360
_exptl_crystal_density_method 'not measured'
_exptl_crystal_description block
_exptl_crystal_F_000 1688
_exptl_crystal_size_max 0.20
_exptl_crystal_size_mid 0.20
_exptl_crystal_size_min 0.20
_refine_diff_density_max 0.632
_refine_diff_density_min -1.153
_refine_diff_density_rms 0.174
_refine_ls_extinction_method none
_refine_ls_goodness_of_fit_ref 1.121
_refine_ls_hydrogen_treatment mixed
_refine_ls_matrix_type full
_refine_ls_number_parameters 364
_refine_ls_number_reflns 11398
_refine_ls_number_restraints 0
_refine_ls_restrained_S_all 1.121
_refine_ls_R_factor_all 0.0500
_refine_ls_R_factor_gt 0.0414
_refine_ls_shift/su_max 0.001
_refine_ls_shift/su_mean 0.000
_refine_ls_structure_factor_coef Fsqd
_refine_ls_weighting_details 'calc w=1/[\s^2^(Fo^2^)+(0.0895P)^2^+0.0000P] where P=(Fo^2^+2Fc^2^)/3'
_refine_ls_weighting_scheme calc
_refine_ls_wR_factor_gt 0.1364
_refine_ls_wR_factor_ref 0.1429
_reflns_number_gt 9222
_reflns_number_total 11398
_reflns_threshold_expression >2sigma(I)
_cod_data_source_file b907813d.txt
_cod_data_source_block xj297
_cod_depositor_comments
;
The following automatic conversions were performed:
'_symmetry_cell_setting' value 'Monoclinic' changed to 'monoclinic'
according to '/home/saulius/struct/CIF-dictionaries/cif_core.dic'
dictionary named 'cif_core.dic' version 2.4.1 from 2010-06-29.

Automatic conversion script
Id: cif_fix_enum 1527 2010-12-29 10:47:43Z saulius 
;
_cod_original_sg_symbol_H-M 'P 21/c '
_cod_database_code 7104630

loop_
_symmetry_equiv_pos_as_xyz
'x, y, z'
'-x, y+1/2, -z+1/2'
'-x, -y, -z'
'x, -y-1/2, z-1/2'

loop_
_atom_site_label
_atom_site_type_symbol
_atom_site_fract_x
_atom_site_fract_y
_atom_site_fract_z
_atom_site_U_iso_or_equiv
_atom_site_adp_type
_atom_site_occupancy
_atom_site_symmetry_multiplicity
_atom_site_calc_flag
_atom_site_refinement_flags
_atom_site_disorder_assembly
_atom_site_disorder_group
Rh1 Rh 0.567324(18) 0.599589(11) 0.153763(6) 0.02014(7) Uani 1 1 d . . .
P1 P 0.35694(6) 0.72559(4) 0.179765(18) 0.01801(12) Uani 1 1 d . . .
P2 P 0.30225(6) 0.66815(4) 0.082337(18) 0.01907(12) Uani 1 1 d . . .
C1 C 0.3254(2) 0.63983(15) 0.13794(7) 0.0186(4) Uani 1 1 d . . .
H1 H 0.236(3) 0.5917(17) 0.1403(10) 0.022 Uiso 1 1 d . . .
C2 C 0.3534(2) 0.65807(15) 0.22750(7) 0.0211(4) Uani 1 1 d . . .
C3 C 0.2444(3) 0.58668(16) 0.22720(8) 0.0247(5) Uani 1 1 d . . .
H3 H 0.1652 0.5745 0.2019 0.030 Uiso 1 1 calc R . .
C4 C 0.2521(3) 0.53365(17) 0.26401(9) 0.0310(5) Uani 1 1 d . . .
H4 H 0.1794 0.4844 0.2634 0.037 Uiso 1 1 calc R . .
C5 C 0.3652(3) 0.5522(2) 0.30162(9) 0.0347(6) Uani 1 1 d . . .
H5 H 0.3702 0.5158 0.3267 0.042 Uiso 1 1 calc R . .
C6 C 0.4711(3) 0.6244(2) 0.30219(9) 0.0361(6) Uani 1 1 d . . .
H6 H 0.5476 0.6382 0.3279 0.043 Uiso 1 1 calc R . .
C7 C 0.4656(3) 0.67645(18) 0.26557(8) 0.0284(5) Uani 1 1 d . . .
H7 H 0.5392 0.7253 0.2663 0.034 Uiso 1 1 calc R . .
C8 C 0.2032(2) 0.81328(15) 0.17446(7) 0.0201(4) Uani 1 1 d . . .
C9 C 0.0569(3) 0.79169(16) 0.18119(8) 0.0243(4) Uani 1 1 d . . .
H9 H 0.0383 0.7311 0.1913 0.029 Uiso 1 1 calc R . .
C10 C -0.0606(3) 0.85849(18) 0.17319(8) 0.0280(5) Uani 1 1 d . . .
H10 H -0.1597 0.8434 0.1775 0.034 Uiso 1 1 calc R . .
C11 C -0.0337(3) 0.94696(19) 0.15895(9) 0.0322(5) Uani 1 1 d . . .
H11 H -0.1151 0.9920 0.1527 0.039 Uiso 1 1 calc R . .
C12 C 0.1110(3) 0.96993(18) 0.15372(10) 0.0355(6) Uani 1 1 d . . .
H12 H 0.1302 1.0316 0.1450 0.043 Uiso 1 1 calc R . .
C13 C 0.2294(3) 0.90307(16) 0.16125(9) 0.0282(5) Uani 1 1 d . . .
H13 H 0.3287 0.9192 0.1573 0.034 Uiso 1 1 calc R . .
C14 C 0.1393(2) 0.74733(15) 0.06156(7) 0.0210(4) Uani 1 1 d . . .
C15 C 0.0051(3) 0.74657(16) 0.07676(8) 0.0242(4) Uani 1 1 d . . .
H15 H -0.0017 0.7048 0.0992 0.029 Uiso 1 1 calc R . .
C16 C -0.1184(3) 0.80627(18) 0.05940(8) 0.0283(5) Uani 1 1 d . . .
H16 H -0.2092 0.8049 0.0699 0.034 Uiso 1 1 calc R . .
C17 C -0.1092(3) 0.86775(18) 0.02675(9) 0.0319(5) Uani 1 1 d . . .
H17 H -0.1936 0.9087 0.0149 0.038 Uiso 1 1 calc R . .
C18 C 0.0237(3) 0.86955(19) 0.01134(9) 0.0340(6) Uani 1 1 d . . .
H18 H 0.0293 0.9114 -0.0112 0.041 Uiso 1 1 calc R . .
C19 C 0.1491(3) 0.81006(17) 0.02886(8) 0.0279(5) Uani 1 1 d . . .
H19 H 0.2405 0.8123 0.0186 0.033 Uiso 1 1 calc R . .
C20 C 0.2376(3) 0.55604(15) 0.05644(7) 0.0215(4) Uani 1 1 d . . .
C21 C 0.1049(3) 0.51260(16) 0.06271(7) 0.0240(4) Uani 1 1 d . . .
H21 H 0.0443 0.5433 0.0791 0.029 Uiso 1 1 calc R . .
C22 C 0.0600(3) 0.42437(18) 0.04519(8) 0.0281(5) Uani 1 1 d . . .
H22 H -0.0311 0.3951 0.0494 0.034 Uiso 1 1 calc R . .
C23 C 0.1494(3) 0.37947(18) 0.02145(8) 0.0322(5) Uani 1 1 d . . .
H23 H 0.1204 0.3187 0.0100 0.039 Uiso 1 1 calc R . .
C24 C 0.2794(4) 0.4221(2) 0.01441(9) 0.0367(6) Uani 1 1 d . . .
H24 H 0.3388 0.3911 -0.0022 0.044 Uiso 1 1 calc R . .
C25 C 0.3249(3) 0.51135(18) 0.03174(8) 0.0301(5) Uani 1 1 d . . .
H25 H 0.4144 0.5411 0.0267 0.036 Uiso 1 1 calc R . .
C26 C 0.8016(3) 0.5612(2) 0.19402(9) 0.0339(6) Uani 1 1 d . . .
H26 H 0.8042 0.6206 0.2076 0.041 Uiso 1 1 calc R . .
C27 C 0.7970(3) 0.4743(2) 0.22042(10) 0.0401(6) Uani 1 1 d . . .
H27A H 0.8610 0.4848 0.2500 0.048 Uiso 1 1 calc R . .
H27B H 0.8430 0.4211 0.2081 0.048 Uiso 1 1 calc R . .
C28 C 0.6332(3) 0.4488(2) 0.22202(10) 0.0375(6) Uani 1 1 d . . .
H28A H 0.6280 0.3803 0.2268 0.045 Uiso 1 1 calc R . .
H28B H 0.6085 0.4812 0.2467 0.045 Uiso 1 1 calc R . .
C29 C 0.5129(3) 0.47480(16) 0.18162(9) 0.0284(5) Uani 1 1 d . . .
H29 H 0.4223 0.5062 0.1850 0.034 Uiso 1 1 calc R . .
C30 C 0.5225(3) 0.45683(15) 0.13926(9) 0.0272(5) Uani 1 1 d . . .
H30 H 0.4391 0.4772 0.1163 0.033 Uiso 1 1 calc R . .
C31 C 0.6590(4) 0.40662(19) 0.12807(11) 0.0395(7) Uani 1 1 d . . .
H31A H 0.7013 0.3594 0.1506 0.047 Uiso 1 1 calc R . .
H31B H 0.6204 0.3726 0.1006 0.047 Uiso 1 1 calc R . .
C32 C 0.7884(3) 0.4715(2) 0.12397(11) 0.0428(7) Uani 1 1 d . . .
H32A H 0.7711 0.4904 0.0935 0.051 Uiso 1 1 calc R . .
H32B H 0.8880 0.4368 0.1321 0.051 Uiso 1 1 calc R . .
C33 C 0.8021(3) 0.55933(19) 0.15137(10) 0.0329(6) Uani 1 1 d . . .
H33 H 0.8119 0.6177 0.1380 0.039 Uiso 1 1 calc R . .
B1 B 0.5554(3) 0.78104(18) 0.18193(10) 0.0251(5) Uani 1 1 d . . .
H1BA H 0.536(3) 0.831(2) 0.1542(9) 0.030 Uiso 1 1 d . . .
H1BB H 0.613(3) 0.808(2) 0.2166(9) 0.030 Uiso 1 1 d . . .
H1BC H 0.647(3) 0.709(2) 0.1802(9) 0.030 Uiso 1 1 d . . .
B2 B 0.4926(3) 0.7109(2) 0.07055(10) 0.0282(5) Uani 1 1 d . . .
H2BA H 0.505(3) 0.792(2) 0.0840(10) 0.034 Uiso 1 1 d . . .
H2BB H 0.472(3) 0.689(2) 0.0329(10) 0.034 Uiso 1 1 d . . .
H2BC H 0.598(3) 0.671(2) 0.0900(10) 0.034 Uiso 1 1 d . . .

loop_
_atom_site_aniso_label
_atom_site_aniso_U_11
_atom_site_aniso_U_22
_atom_site_aniso_U_33
_atom_site_aniso_U_23
_atom_site_aniso_U_13
_atom_site_aniso_U_12
Rh1 0.01625(10) 0.01747(11) 0.02752(11) 0.00124(6) 0.00704(7) 0.00126(5)
P1 0.0169(2) 0.0169(3) 0.0207(3) 0.00042(19) 0.00561(19) -0.00120(19)
P2 0.0194(2) 0.0181(3) 0.0214(3) 0.00039(19) 0.0082(2) 0.00085(19)
C1 0.0162(9) 0.0178(10) 0.0219(10) 0.0001(7) 0.0051(7) -0.0007(7)
C2 0.0214(10) 0.0191(10) 0.0228(10) 0.0014(8) 0.0057(8) 0.0011(8)
C3 0.0254(11) 0.0252(11) 0.0250(11) 0.0022(9) 0.0089(9) -0.0018(8)
C4 0.0353(13) 0.0262(12) 0.0361(14) 0.0074(10) 0.0178(11) 0.0020(10)
C5 0.0362(13) 0.0410(15) 0.0295(13) 0.0140(11) 0.0130(10) 0.0104(11)
C6 0.0350(13) 0.0468(15) 0.0239(12) 0.0034(11) 0.0026(10) 0.0039(12)
C7 0.0294(11) 0.0299(12) 0.0251(12) 0.0012(9) 0.0054(9) -0.0016(9)
C8 0.0200(9) 0.0219(10) 0.0193(10) -0.0019(8) 0.0064(7) 0.0009(8)
C9 0.0212(10) 0.0236(11) 0.0296(12) -0.0010(9) 0.0092(8) -0.0026(8)
C10 0.0227(10) 0.0303(12) 0.0335(13) -0.0014(10) 0.0119(9) 0.0032(9)
C11 0.0296(12) 0.0327(13) 0.0369(14) 0.0049(10) 0.0135(10) 0.0123(10)
C12 0.0355(13) 0.0232(12) 0.0530(17) 0.0117(11) 0.0211(12) 0.0073(10)
C13 0.0260(12) 0.0238(12) 0.0390(14) 0.0038(9) 0.0162(10) 0.0000(9)
C14 0.0213(10) 0.0198(10) 0.0215(10) 0.0002(8) 0.0044(8) 0.0024(8)
C15 0.0262(11) 0.0221(11) 0.0255(11) -0.0015(8) 0.0086(9) 0.0017(8)
C16 0.0244(11) 0.0308(12) 0.0300(12) -0.0050(10) 0.0072(9) 0.0038(9)
C17 0.0344(13) 0.0261(12) 0.0331(13) -0.0010(10) 0.0045(10) 0.0095(10)
C18 0.0417(14) 0.0248(12) 0.0344(14) 0.0084(10) 0.0077(11) 0.0064(11)
C19 0.0309(12) 0.0253(11) 0.0293(12) 0.0038(9) 0.0108(9) 0.0016(9)
C20 0.0248(10) 0.0210(10) 0.0183(10) 0.0000(8) 0.0047(8) 0.0033(8)
C21 0.0267(11) 0.0217(10) 0.0240(11) -0.0013(8) 0.0071(8) 0.0017(8)
C22 0.0305(12) 0.0257(11) 0.0258(12) -0.0016(9) 0.0027(9) 0.0004(9)
C23 0.0438(15) 0.0225(11) 0.0264(12) -0.0046(9) 0.0015(10) 0.0026(10)
C24 0.0454(16) 0.0319(13) 0.0349(14) -0.0093(11) 0.0141(12) 0.0078(12)
C25 0.0318(12) 0.0300(12) 0.0323(13) -0.0048(10) 0.0151(10) 0.0006(10)
C26 0.0180(10) 0.0368(14) 0.0429(15) 0.0001(11) 0.0002(10) 0.0045(10)
C27 0.0345(13) 0.0407(16) 0.0414(16) 0.0072(12) 0.0023(11) 0.0085(12)
C28 0.0426(15) 0.0324(14) 0.0370(15) 0.0126(11) 0.0091(11) 0.0054(11)
C29 0.0290(11) 0.0187(11) 0.0392(14) 0.0079(9) 0.0118(10) 0.0026(9)
C30 0.0258(11) 0.0140(10) 0.0408(14) -0.0002(9) 0.0064(10) 0.0011(8)
C31 0.0403(15) 0.0290(14) 0.0515(18) -0.0047(11) 0.0155(13) 0.0103(11)
C32 0.0359(14) 0.0441(16) 0.0527(18) -0.0004(13) 0.0193(13) 0.0125(12)
C33 0.0177(10) 0.0334(13) 0.0493(16) 0.0070(11) 0.0117(10) 0.0054(9)
B1 0.0185(11) 0.0210(12) 0.0361(14) 0.0012(10) 0.0074(10) -0.0016(9)
B2 0.0235(12) 0.0273(13) 0.0377(15) 0.0041(11) 0.0148(11) 0.0001(10)

loop_
_atom_type_symbol
_atom_type_description
_atom_type_scat_dispersion_real
_atom_type_scat_dispersion_imag
_atom_type_scat_source
C C 0.0033 0.0016 'International Tables Vol C Tables 4.2.6.8 and 6.1.1.4'
H H 0.0000 0.0000 'International Tables Vol C Tables 4.2.6.8 and 6.1.1.4'
B B 0.0013 0.0007 'International Tables Vol C Tables 4.2.6.8 and 6.1.1.4'
P P 0.1023 0.0942 'International Tables Vol C Tables 4.2.6.8 and 6.1.1.4'
Rh Rh -1.1178 0.9187 'International Tables Vol C Tables 4.2.6.8 and 6.1.1.4'

loop_
_geom_angle_atom_site_label_1
_geom_angle_atom_site_label_2
_geom_angle_atom_site_label_3
_geom_angle
_geom_angle_site_symmetry_1
_geom_angle_site_symmetry_3
_geom_angle_publ_flag
C29 Rh1 C30 39.26(10) . . ?
C29 Rh1 C1 90.16(9) . . ?
C30 Rh1 C1 94.74(9) . . ?
C29 Rh1 C33 96.76(10) . . ?
C30 Rh1 C33 82.39(10) . . ?
C1 Rh1 C33 164.82(10) . . ?
C29 Rh1 C26 79.95(10) . . ?
C30 Rh1 C26 89.37(10) . . ?
C1 Rh1 C26 158.86(10) . . ?
C33 Rh1 C26 36.32(11) . . ?
C29 Rh1 P1 99.64(7) . . ?
C30 Rh1 P1 124.74(7) . . ?
C1 Rh1 P1 38.57(6) . . ?
C33 Rh1 P1 150.98(8) . . ?
C26 Rh1 P1 124.55(8) . . ?
C29 Rh1 H1BC 128.6(9) . . ?
C30 Rh1 H1BC 162.9(9) . . ?
C1 Rh1 H1BC 97.5(9) . . ?
C33 Rh1 H1BC 88.7(9) . . ?
C26 Rh1 H1BC 75.0(9) . . ?
P1 Rh1 H1BC 62.4(9) . . ?
C1 P1 C2 104.07(10) . . ?
C1 P1 C8 115.13(10) . . ?
C2 P1 C8 105.57(10) . . ?
C1 P1 B1 106.08(11) . . ?
C2 P1 B1 113.44(11) . . ?
C8 P1 B1 112.43(11) . . ?
C1 P1 Rh1 48.83(6) . . ?
C2 P1 Rh1 93.87(7) . . ?
C8 P1 Rh1 158.22(7) . . ?
B1 P1 Rh1 66.82(8) . . ?
C1 P2 C14 112.70(10) . . ?
C1 P2 C20 101.73(10) . . ?
C14 P2 C20 104.06(10) . . ?
C1 P2 B2 112.44(12) . . ?
C14 P2 B2 112.88(11) . . ?
C20 P2 B2 112.20(11) . . ?
P1 C1 P2 123.72(12) . . ?
P1 C1 Rh1 92.60(9) . . ?
P2 C1 Rh1 98.79(9) . . ?
P1 C1 H1 111.3(15) . . ?
P2 C1 H1 108.4(16) . . ?
Rh1 C1 H1 121.9(14) . . ?
C7 C2 C3 118.8(2) . . ?
C7 C2 P1 118.83(17) . . ?
C3 C2 P1 122.39(17) . . ?
C4 C3 C2 120.1(2) . . ?
C4 C3 H3 120.0 . . ?
C2 C3 H3 120.0 . . ?
C5 C4 C3 120.6(2) . . ?
C5 C4 H4 119.7 . . ?
C3 C4 H4 119.7 . . ?
C4 C5 C6 119.3(2) . . ?
C4 C5 H5 120.3 . . ?
C6 C5 H5 120.3 . . ?
C7 C6 C5 120.4(3) . . ?
C7 C6 H6 119.8 . . ?
C5 C6 H6 119.8 . . ?
C6 C7 C2 120.8(2) . . ?
C6 C7 H7 119.6 . . ?
C2 C7 H7 119.6 . . ?
C13 C8 C9 118.9(2) . . ?
C13 C8 P1 118.67(17) . . ?
C9 C8 P1 122.38(17) . . ?
C10 C9 C8 120.3(2) . . ?
C10 C9 H9 119.9 . . ?
C8 C9 H9 119.9 . . ?
C11 C10 C9 120.1(2) . . ?
C11 C10 H10 120.0 . . ?
C9 C10 H10 120.0 . . ?
C12 C11 C10 120.1(2) . . ?
C12 C11 H11 119.9 . . ?
C10 C11 H11 119.9 . . ?
C11 C12 C13 120.2(2) . . ?
C11 C12 H12 119.9 . . ?
C13 C12 H12 119.9 . . ?
C8 C13 C12 120.4(2) . . ?
C8 C13 H13 119.8 . . ?
C12 C13 H13 119.8 . . ?
C15 C14 C19 119.2(2) . . ?
C15 C14 P2 122.34(17) . . ?
C19 C14 P2 118.41(17) . . ?
C16 C15 C14 120.7(2) . . ?
C16 C15 H15 119.6 . . ?
C14 C15 H15 119.6 . . ?
C17 C16 C15 120.0(2) . . ?
C17 C16 H16 120.0 . . ?
C15 C16 H16 120.0 . . ?
C16 C17 C18 120.0(2) . . ?
C16 C17 H17 120.0 . . ?
C18 C17 H17 120.0 . . ?
C17 C18 C19 120.4(2) . . ?
C17 C18 H18 119.8 . . ?
C19 C18 H18 119.8 . . ?
C14 C19 C18 119.6(2) . . ?
C14 C19 H19 120.2 . . ?
C18 C19 H19 120.2 . . ?
C21 C20 C25 119.5(2) . . ?
C21 C20 P2 120.24(16) . . ?
C25 C20 P2 120.16(18) . . ?
C20 C21 C22 120.6(2) . . ?
C20 C21 H21 119.7 . . ?
C22 C21 H21 119.7 . . ?
C23 C22 C21 119.5(2) . . ?
C23 C22 H22 120.2 . . ?
C21 C22 H22 120.2 . . ?
C24 C23 C22 120.6(2) . . ?
C24 C23 H23 119.7 . . ?
C22 C23 H23 119.7 . . ?
C23 C24 C25 120.2(2) . . ?
C23 C24 H24 119.9 . . ?
C25 C24 H24 119.9 . . ?
C20 C25 C24 119.5(2) . . ?
C20 C25 H25 120.3 . . ?
C24 C25 H25 120.3 . . ?
C33 C26 C27 123.7(3) . . ?
C33 C26 Rh1 70.16(14) . . ?
C27 C26 Rh1 112.11(17) . . ?
C33 C26 H26 118.1 . . ?
C27 C26 H26 118.1 . . ?
Rh1 C26 H26 87.8 . . ?
C26 C27 C28 112.3(2) . . ?
C26 C27 H27A 109.2 . . ?
C28 C27 H27A 109.2 . . ?
C26 C27 H27B 109.2 . . ?
C28 C27 H27B 109.2 . . ?
H27A C27 H27B 107.9 . . ?
C29 C28 C27 113.0(2) . . ?
C29 C28 H28A 109.0 . . ?
C27 C28 H28A 109.0 . . ?
C29 C28 H28B 109.0 . . ?
C27 C28 H28B 109.0 . . ?
H28A C28 H28B 107.8 . . ?
C30 C29 C28 126.0(2) . . ?
C30 C29 Rh1 70.38(13) . . ?
C28 C29 Rh1 112.75(17) . . ?
C30 C29 H29 117.0 . . ?
C28 C29 H29 117.0 . . ?
Rh1 C29 H29 86.8 . . ?
C29 C30 C31 123.9(2) . . ?
C29 C30 Rh1 70.36(13) . . ?
C31 C30 Rh1 112.84(17) . . ?
C29 C30 H30 118.1 . . ?
C31 C30 H30 118.1 . . ?
Rh1 C30 H30 86.8 . . ?
C32 C31 C30 113.7(2) . . ?
C32 C31 H31A 108.8 . . ?
C30 C31 H31A 108.8 . . ?
C32 C31 H31B 108.8 . . ?
C30 C31 H31B 108.8 . . ?
H31A C31 H31B 107.7 . . ?
C31 C32 C33 113.9(2) . . ?
C31 C32 H32A 108.8 . . ?
C33 C32 H32A 108.8 . . ?
C31 C32 H32B 108.8 . . ?
C33 C32 H32B 108.8 . . ?
H32A C32 H32B 107.7 . . ?
C26 C33 C32 125.2(3) . . ?
C26 C33 Rh1 73.52(14) . . ?
C32 C33 Rh1 107.39(17) . . ?
C26 C33 H33 117.4 . . ?
C32 C33 H33 117.4 . . ?
Rh1 C33 H33 89.1 . . ?
P1 B1 H1BA 106.1(15) . . ?
P1 B1 H1BB 110.5(14) . . ?
H1BA B1 H1BB 120(2) . . ?
P1 B1 H1BC 104.4(12) . . ?
H1BA B1 H1BC 115(2) . . ?
H1BB B1 H1BC 99.7(19) . . ?
P2 B2 H2BA 103.3(14) . . ?
P2 B2 H2BB 101.4(14) . . ?
H2BA B2 H2BB 125(2) . . ?
P2 B2 H2BC 112.1(15) . . ?
H2BA B2 H2BC 107(2) . . ?
H2BB B2 H2BC 108(2) . . ?

loop_
_geom_bond_atom_site_label_1
_geom_bond_atom_site_label_2
_geom_bond_distance
_geom_bond_site_symmetry_2
_geom_bond_publ_flag
Rh1 C29 2.100(2) . ?
Rh1 C30 2.100(2) . ?
Rh1 C1 2.157(2) . ?
Rh1 C33 2.183(2) . ?
Rh1 C26 2.225(2) . ?
Rh1 P1 2.8626(6) . ?
Rh1 H1BC 1.83(3) . ?
P1 C1 1.786(2) . ?
P1 C2 1.819(2) . ?
P1 C8 1.826(2) . ?
P1 B1 1.917(3) . ?
P2 C1 1.796(2) . ?
P2 C14 1.824(2) . ?
P2 C20 1.825(2) . ?
P2 B2 1.923(3) . ?
C1 H1 1.07(3) . ?
C2 C7 1.397(3) . ?
C2 C3 1.402(3) . ?
C3 C4 1.392(3) . ?
C3 H3 0.9500 . ?
C4 C5 1.391(4) . ?
C4 H4 0.9500 . ?
C5 C6 1.391(4) . ?
C5 H5 0.9500 . ?
C6 C7 1.382(4) . ?
C6 H6 0.9500 . ?
C7 H7 0.9500 . ?
C8 C13 1.385(3) . ?
C8 C9 1.404(3) . ?
C9 C10 1.387(3) . ?
C9 H9 0.9500 . ?
C10 C11 1.381(4) . ?
C10 H10 0.9500 . ?
C11 C12 1.377(4) . ?
C11 H11 0.9500 . ?
C12 C13 1.394(3) . ?
C12 H12 0.9500 . ?
C13 H13 0.9500 . ?
C14 C15 1.397(3) . ?
C14 C19 1.400(3) . ?
C15 C16 1.389(3) . ?
C15 H15 0.9500 . ?
C16 C17 1.386(4) . ?
C16 H16 0.9500 . ?
C17 C18 1.391(4) . ?
C17 H17 0.9500 . ?
C18 C19 1.400(3) . ?
C18 H18 0.9500 . ?
C19 H19 0.9500 . ?
C20 C21 1.390(3) . ?
C20 C25 1.396(3) . ?
C21 C22 1.393(3) . ?
C21 H21 0.9500 . ?
C22 C23 1.389(4) . ?
C22 H22 0.9500 . ?
C23 C24 1.372(4) . ?
C23 H23 0.9500 . ?
C24 C25 1.406(4) . ?
C24 H24 0.9500 . ?
C25 H25 0.9500 . ?
C26 C33 1.374(4) . ?
C26 C27 1.507(4) . ?
C26 H26 0.9500 . ?
C27 C28 1.513(4) . ?
C27 H27A 0.9900 . ?
C27 H27B 0.9900 . ?
C28 C29 1.508(4) . ?
C28 H28A 0.9900 . ?
C28 H28B 0.9900 . ?
C29 C30 1.411(4) . ?
C29 H29 0.9500 . ?
C30 C31 1.526(4) . ?
C30 H30 0.9500 . ?
C31 C32 1.506(4) . ?
C31 H31A 0.9900 . ?
C31 H31B 0.9900 . ?
C32 C33 1.517(4) . ?
C32 H32A 0.9900 . ?
C32 H32B 0.9900 . ?
C33 H33 0.9500 . ?
B1 H1BA 1.12(3) . ?
B1 H1BB 1.17(3) . ?
B1 H1BC 1.32(3) . ?
B2 H2BA 1.23(3) . ?
B2 H2BB 1.22(3) . ?
B2 H2BC 1.13(3) . ?
